data_9000424
loop_
_publ_author_name
'Calvo, C.'
'Faggiani, R.'

_publ_section_title
;
 A re-investigation of the crystal structures of chevkinite and perrierite
;
_journal_name_full 'American Mineralogist'
_journal_page_first 1277
_journal_page_last 1285
_journal_volume 59
_journal_year 1974
_chemical_compound_source Synthetic
_chemical_formula_sum 'La4 Mg2 O22 Si4 Ti3'
_chemical_name_mineral Perrierite-(La)
_space_group_IT_number 14
_symmetry_space_group_name_Hall '-P 2yab'
_symmetry_space_group_name_H-M 'P 1 21/a 1'
_cell_angle_alpha 90
_cell_angle_beta 113.85
_cell_angle_gamma 90
_cell_length_a 13.818
_cell_length_b 5.677
_cell_length_c 11.787
_cell_formula_units_Z 2
_cell_volume 845.672
_database_code_amcsd 0000435
_exptl_crystal_density_diffrn 4.760
_cod_original_formula_sum 'La4 Si4 Mg2 Ti3 O22'
_cod_database_code 9000424

loop_
_space_group_symop_operation_xyz
x,y,z
1/2+x,1/2-y,z
1/2-x,1/2+y,-z
-x,-y,-z

loop_
_atom_site_label
_atom_site_fract_x
_atom_site_fract_y
_atom_site_fract_z
_atom_site_occupancy
_atom_site_U_iso_or_equiv
La1 0.23756 0.01980 0.26687 1.00000 0.00780
La2 0.04897 0.02650 0.74320 1.00000 0.00870
Si1 0.41230 -0.00010 0.73220 1.00000 0.00570
Si2 0.16240 0.00270 0.54890 1.00000 0.00690
Mg 0.00000 0.50000 0.50000 1.00000 0.00470
Ti1 -0.00390 0.23850 0.00040 0.61600 0.01050
Mg1 -0.00390 0.23850 0.00040 0.38400 0.01050
Ti2 0.27490 0.00710 0.01700 0.88400 0.00680
Mg2 0.27490 0.00710 0.01700 0.11600 0.00680
O1 0.07940 -0.25970 0.18640 1.00000 0.00910
O11 0.06520 0.25560 0.18580 1.00000 0.01030
O2 0.28990 0.26060 0.12290 1.00000 0.01280
O21 0.28750 -0.24010 0.12250 1.00000 0.01050
O3 0.37360 -0.25110 0.40580 1.00000 0.01230
O31 0.39200 0.28620 0.40660 1.00000 0.01390
O4 0.09570 0.00770 0.98940 1.00000 0.01140
O5 0.40670 -0.00410 0.00890 1.00000 0.01100
O6 0.49320 0.03280 0.66670 1.00000 0.01500
O7 0.28840 -0.03370 0.63660 1.00000 0.01760
O8 0.13840 -0.00360 0.40420 1.00000 0.01150

loop_
_cod_related_entry_id
_cod_related_entry_database
_cod_related_entry_code
1 AMCSD 0000435
